data_7160575
loop_
_publ_author_name
'Sokha, Samita J.'
'Marchenko, Sergey S.'
'Demidov, Oleg P.'
'Chernyshev, Anatoly V.'
'Metelitsa, Anatoly V.'
'Gulevskaya, Anna V.'

_publ_section_title
;
 Double aza[4,5]helicenes with a common naphthalene core: synthesis,
 crystal structure and optical properties.
;
_journal_issue 25
_journal_name_full 'Organic &amp; biomolecular chemistry'
_journal_page_first 6162
_journal_page_last 6169
_journal_paper_doi 10.1039/d5ob00739a
_journal_volume 23
_journal_year 2025
_chemical_formula_moiety 'C36 H23 N'
_chemical_formula_sum 'C36 H23 N'
_chemical_formula_weight 469.55
_chemical_name_systematic 10-(p-Tolyl)naphtho[2,1-f]phenanthro[9,10-h]quinoline
_space_group_crystal_system monoclinic
_space_group_IT_number 14
_space_group_name_Hall '-P 2ybc'
_space_group_name_H-M_alt 'P 1 21/c 1'
_atom_sites_solution_hydrogens geom
_atom_sites_solution_primary dual
_audit_creation_date 2024-03-12
_audit_creation_method
;
Olex2 1.5
(compiled 2024.02.16 svn.r378c4104 for OlexSys, GUI svn.r6928)
;
_audit_update_record
;
2025-05-02 deposited with the CCDC.	2025-06-02 downloaded from the CCDC.
;
_cell_angle_alpha 90
_cell_angle_beta 93.3860(10)
_cell_angle_gamma 90
_cell_formula_units_Z 4
_cell_length_a 15.2948(2)
_cell_length_b 13.81900(10)
_cell_length_c 11.13390(10)
_cell_measurement_reflns_used 18608
_cell_measurement_temperature 100.01(10)
_cell_measurement_theta_max 76.1330
_cell_measurement_theta_min 4.2950
_cell_volume 2349.14(4)
_computing_cell_refinement 'CrysAlisPro 1.171.42.49 (Rigaku OD, 2022)'
_computing_data_collection 'CrysAlisPro 1.171.42.49 (Rigaku OD, 2022)'
_computing_data_reduction 'CrysAlisPro 1.171.42.49 (Rigaku OD, 2022)'
_computing_molecular_graphics 'Olex2 1.5 (Dolomanov et al., 2009)'
_computing_publication_material 'Olex2 1.5 (Dolomanov et al., 2009)'
_computing_structure_refinement 'SHELXL 2019/2 (Sheldrick, 2015)'
_computing_structure_solution 'SHELXT  (Sheldrick, 2015)'
_diffrn_ambient_environment N~2~
_diffrn_ambient_temperature 100.01(10)
_diffrn_detector 'CCD plate'
_diffrn_detector_area_resol_mean 5.2529
_diffrn_detector_type AtlasS2
_diffrn_measured_fraction_theta_full 0.999
_diffrn_measured_fraction_theta_max 0.995
_diffrn_measurement_details
;
List of Runs (angles in degrees, time in seconds):

  # Type    Start    End  Width  t~exp~   \w     \q     \k     \f   Frames
#--------------------------------------------------------------------------
  1  \w   -114.00 -16.00   1.00    1.00    --  -41.60 -46.00-130.00   98
  2  \w     16.00 114.00   1.00    1.00    --   41.60  46.00  19.00   98
  3  \w     39.00 138.00   1.00    1.41    --  112.00 -46.00-130.00   99
  4  \w     86.00 178.00   1.00    1.41    --  112.00  46.00  19.00   92
  5  \w    -68.00  31.00   1.00    1.00    --  -41.60  46.00  19.00   99
  6  \w     23.00  98.00   1.00    1.00    --   41.60-125.00  90.00   75
  7  \w     23.00  98.00   1.00    1.00    --   41.60-125.00-150.00   75
  8  \w      7.00  36.00   1.00    1.00    --   41.60  85.00 -99.63   29
  9  \w    100.00 178.00   1.00    1.41    --  112.00 111.00 -90.00   78
 10  \w     86.00 178.00   1.00    1.41    --  112.00  45.00  60.00   92
 11  \w     36.00 113.00   1.00    1.41    --  112.00-111.00 -90.00   77
 12  \w     86.00 178.00   1.00    1.41    --  112.00  45.00 -30.00   92
 13  \w    100.00 178.00   1.00    1.41    --  112.00 111.00-120.00   78
 14  \w     86.00 178.00   1.00    1.41    --  112.00  45.00  90.00   92
 15  \w     30.00 110.00   1.00    1.41    --  112.00 -95.00  30.00   80
 16  \w     83.00 178.00   1.00    1.41    --  112.00  61.00  30.00   95
 17  \w     86.00 178.00   1.00    1.41    --  112.00  45.00 150.00   92
 18  \w     33.00 146.00   1.00    1.41    --  112.00 -82.00 -30.99  113
 19  \w     59.00 178.00   1.00    1.41    --  112.00  15.00 120.00  119
 20  \w     36.00 113.00   1.00    1.41    --  112.00-111.00-120.00   77
 21  \w     79.00 178.00   1.00    1.41    --  112.00  77.00 -60.00   99
 22  \w     40.00 139.00   1.00    1.41    --  112.00 -51.00-155.15   99
 23  \w     33.00 146.00   1.00    1.41    --  112.00 -82.00  84.60  113
 24  \w     36.00 113.00   1.00    1.41    --  112.00-111.00  90.00   77
 25  \w     40.00 141.00   1.00    1.41    --  112.00 -61.00-120.00  101
 26  \w     36.00 113.00   1.00    1.41    --  112.00-111.00-150.00   77
 27  \w   -114.00 -13.00   1.00    1.00    --  -41.60 -57.00  90.00  101
 28  \w   -118.00 -27.00   1.00    1.00    --  -41.60 -77.00   0.00   91
 29  \w      4.00  32.00   1.00    1.00    --   41.60  90.00 124.74   28
;
_diffrn_measurement_device 'four-circle diffractometer'
_diffrn_measurement_device_type 'SuperNova, Dual, Cu at home/near, AtlasS2'
_diffrn_measurement_method '\w scans'
_diffrn_orient_matrix_type 'CrysAlisPro convention (1999,Acta A55,543-557)'
_diffrn_orient_matrix_UB_11 0.0420809000
_diffrn_orient_matrix_UB_12 0.0362050000
_diffrn_orient_matrix_UB_13 -0.1140496000
_diffrn_orient_matrix_UB_21 0.0859158000
_diffrn_orient_matrix_UB_22 -0.0522406000
_diffrn_orient_matrix_UB_23 0.0398968000
_diffrn_orient_matrix_UB_31 -0.0323124000
_diffrn_orient_matrix_UB_32 -0.0915926000
_diffrn_orient_matrix_UB_33 -0.0676839000
_diffrn_radiation_monochromator mirror
_diffrn_radiation_probe x-ray
_diffrn_radiation_type 'Cu K\a'
_diffrn_radiation_wavelength 1.54184
_diffrn_reflns_av_R_equivalents 0.0333
_diffrn_reflns_av_unetI/netI 0.0157
_diffrn_reflns_Laue_measured_fraction_full 0.999
_diffrn_reflns_Laue_measured_fraction_max 0.995
_diffrn_reflns_limit_h_max 17
_diffrn_reflns_limit_h_min -19
_diffrn_reflns_limit_k_max 16
_diffrn_reflns_limit_k_min -17
_diffrn_reflns_limit_l_max 14
_diffrn_reflns_limit_l_min -14
_diffrn_reflns_number 33115
_diffrn_reflns_point_group_measured_fraction_full 0.999
_diffrn_reflns_point_group_measured_fraction_max 0.995
_diffrn_reflns_theta_full 67.684
_diffrn_reflns_theta_max 76.512
_diffrn_reflns_theta_min 4.315
_diffrn_source 'micro-focus sealed X-ray tube'
_diffrn_source_type 'SuperNova (Cu) X-ray Source'
_exptl_absorpt_coefficient_mu 0.583
_exptl_absorpt_correction_T_max 1.000
_exptl_absorpt_correction_T_min 0.342
_exptl_absorpt_correction_type gaussian
_exptl_absorpt_process_details
;
CrysAlisPro 1.171.42.49 (Rigaku Oxford Diffraction, 2022)
Numerical absorption correction based on gaussian integration over
a multifaceted crystal model
Empirical absorption correction using spherical harmonics,
implemented in SCALE3 ABSPACK scaling algorithm.
;
_exptl_crystal_colour colourless
_exptl_crystal_colour_primary colourless
_exptl_crystal_density_diffrn 1.328
_exptl_crystal_description prism
_exptl_crystal_F_000 984
_exptl_crystal_size_max 0.502
_exptl_crystal_size_mid 0.341
_exptl_crystal_size_min 0.285
_refine_diff_density_max 0.642
_refine_diff_density_min -0.266
_refine_diff_density_rms 0.058
_refine_ls_extinction_method none
_refine_ls_goodness_of_fit_ref 1.069
_refine_ls_hydrogen_treatment constr
_refine_ls_matrix_type full
_refine_ls_number_parameters 335
_refine_ls_number_reflns 4897
_refine_ls_number_restraints 0
_refine_ls_restrained_S_all 1.069
_refine_ls_R_factor_all 0.0577
_refine_ls_R_factor_gt 0.0535
_refine_ls_shift/su_max 0.000
_refine_ls_shift/su_mean 0.000
_refine_ls_structure_factor_coef Fsqd
_refine_ls_weighting_details 'w=1/[\s^2^(Fo^2^)+(0.0658P)^2^+2.6284P] where P=(Fo^2^+2Fc^2^)/3'
_refine_ls_weighting_scheme calc
_refine_ls_wR_factor_gt 0.1469
_refine_ls_wR_factor_ref 0.1511
_reflns_Friedel_coverage 0.000
_reflns_number_gt 4436
_reflns_number_total 4897
_reflns_threshold_expression 'I > 2\s(I)'
_cod_data_source_file d5ob00739a2.cif
_cod_data_source_block d_32_bigpr_100_autored
_cod_depositor_comments 'Adding full bibliography for 7160574--7160577.cif.'
_cod_database_code 7160575
_shelx_shelxl_version_number 2019/2
_chemical_oxdiff_formula 'C36 H23 N'
_shelx_space_group_comment
;
The symmetry employed for this shelxl refinement is uniquely defined
by the following loop, which should always be used as a source of
symmetry information in preference to the above space-group names.
They are only intended as comments.
;
_shelx_estimated_absorpt_t_max 0.851
_shelx_estimated_absorpt_t_min 0.758
_olex2_refinement_description
;
1. Fixed Uiso
 At 1.2 times of:
  All C(H) groups
 At 1.5 times of:
  All C(H,H,H) groups
2.a Aromatic/amide H refined with riding coordinates:
 C7(H7), C13(H13), C10(H10), C36(H36), C12(H12), C18(H18), C4(H4), C19(H19),
 C11(H11), C32(H32), C33(H33), C3(H3), C26(H26), C27(H27), C35(H35), C2(H2),
 C24(H24), C21(H21), C25(H25), C20(H20)
2.b Idealised Me refined as rotating group:
 C37(H37A,H37B,H37C)
;
_olex2_submission_special_instructions 'No special instructions were received'
_oxdiff_exptl_absorpt_empirical_details
;
Empirical correction (ABSPACK) includes:
- Absorption correction using spherical harmonics
- Frame scaling
;
_oxdiff_exptl_absorpt_empirical_full_max 1.346
_oxdiff_exptl_absorpt_empirical_full_min 0.816

loop_
_space_group_symop_operation_xyz
'x, y, z'
'-x, y+1/2, -z+1/2'
'-x, -y, -z'
'x, -y-1/2, z-1/2'

loop_
_atom_site_label
_atom_site_type_symbol
_atom_site_fract_x
_atom_site_fract_y
_atom_site_fract_z
_atom_site_U_iso_or_equiv
_atom_site_adp_type
_atom_site_occupancy
_atom_site_site_symmetry_order
_atom_site_calc_flag
_atom_site_refinement_flags_posn
_atom_site_refinement_flags_adp
_atom_site_refinement_flags_occupancy
_atom_site_disorder_assembly
_atom_site_disorder_group
N2 N 0.23886(10) 0.54587(11) 0.76350(14) 0.0228(3) Uani 1 1 d . . . . .
C14 C 0.43672(11) 0.59105(12) 0.35747(15) 0.0172(3) Uani 1 1 d . . . . .
C5 C 0.36557(11) 0.61495(12) 0.67448(15) 0.0174(3) Uani 1 1 d . . . . .
C7 C 0.50082(11) 0.66863(12) 0.57749(15) 0.0179(3) Uani 1 1 d . . . . .
H7 H 0.523337 0.691586 0.653580 0.022 Uiso 1 1 calc R U . . .
C6 C 0.41576(11) 0.62679(12) 0.56889(15) 0.0171(3) Uani 1 1 d . . . . .
C15 C 0.37904(11) 0.59735(12) 0.45623(15) 0.0174(3) Uani 1 1 d . . . . .
C13 C 0.41434(11) 0.53773(12) 0.25106(15) 0.0188(3) Uani 1 1 d . . . . .
H13 H 0.360014 0.504285 0.244052 0.023 Uiso 1 1 calc R U . . .
C8 C 0.55154(11) 0.67726(12) 0.48125(15) 0.0173(3) Uani 1 1 d . . . . .
C22 C 0.14813(11) 0.53814(13) 0.32337(16) 0.0199(4) Uani 1 1 d . . . . .
C10 C 0.57727(11) 0.62705(12) 0.27166(16) 0.0189(3) Uani 1 1 d . . . . .
H10 H 0.633744 0.655830 0.278880 0.023 Uiso 1 1 calc R U . . .
C31 C 0.63723(11) 0.72859(12) 0.49600(15) 0.0178(3) Uani 1 1 d . . . . .
C9 C 0.52193(11) 0.63340(12) 0.36889(15) 0.0171(3) Uani 1 1 d . . . . .
C29 C 0.24829(11) 0.53299(12) 0.54765(15) 0.0185(3) Uani 1 1 d . . . . .
C30 C 0.28590(11) 0.56184(12) 0.66550(16) 0.0188(3) Uani 1 1 d . . . . .
C16 C 0.28730(11) 0.56809(12) 0.44616(15) 0.0183(3) Uani 1 1 d . . . . .
C23 C 0.12079(11) 0.47401(13) 0.41805(16) 0.0197(4) Uani 1 1 d . . . . .
C17 C 0.23116(11) 0.58288(12) 0.33638(16) 0.0193(4) Uani 1 1 d . . . . .
C28 C 0.16891(11) 0.47351(12) 0.53067(16) 0.0194(4) Uani 1 1 d . . . . .
C36 C 0.69685(11) 0.70542(12) 0.59116(15) 0.0188(4) Uani 1 1 d . . . . .
H36 H 0.683791 0.654351 0.644341 0.023 Uiso 1 1 calc R U . . .
C34 C 0.79673(11) 0.83082(13) 0.53299(16) 0.0201(4) Uani 1 1 d . . . . .
C12 C 0.46912(12) 0.53332(13) 0.15826(15) 0.0203(4) Uani 1 1 d . . . . .
H12 H 0.451767 0.498372 0.087337 0.024 Uiso 1 1 calc R U . . .
C18 C 0.25307(12) 0.65231(13) 0.25000(16) 0.0207(4) Uani 1 1 d . . . . .
H18 H 0.307330 0.685616 0.260290 0.025 Uiso 1 1 calc R U . . .
C4 C 0.39442(12) 0.65018(12) 0.78840(16) 0.0199(4) Uani 1 1 d . . . . .
H4 H 0.447528 0.685786 0.797534 0.024 Uiso 1 1 calc R U . . .
C19 C 0.19780(12) 0.67288(14) 0.15141(16) 0.0230(4) Uani 1 1 d . . . . .
H19 H 0.213937 0.719960 0.094603 0.028 Uiso 1 1 calc R U . . .
C11 C 0.55081(12) 0.58009(13) 0.16720(16) 0.0204(4) Uani 1 1 d . . . . .
H11 H 0.587513 0.579206 0.101280 0.025 Uiso 1 1 calc R U . . .
C32 C 0.65878(12) 0.80401(13) 0.41912(16) 0.0198(4) Uani 1 1 d . . . . .
H32 H 0.619235 0.821256 0.353611 0.024 Uiso 1 1 calc R U . . .
C33 C 0.73735(12) 0.85398(13) 0.43746(16) 0.0211(4) Uani 1 1 d . . . . .
H33 H 0.750798 0.904734 0.384029 0.025 Uiso 1 1 calc R U . . .
C3 C 0.34632(12) 0.63345(13) 0.88655(16) 0.0219(4) Uani 1 1 d . . . . .
H3 H 0.365158 0.657116 0.963902 0.026 Uiso 1 1 calc R U . . .
C26 C 0.07120(13) 0.34908(14) 0.59968(18) 0.0255(4) Uani 1 1 d . . . . .
H26 H 0.055474 0.305174 0.660417 0.031 Uiso 1 1 calc R U . . .
C27 C 0.14353(12) 0.40789(13) 0.61945(17) 0.0230(4) Uani 1 1 d . . . . .
H27 H 0.176838 0.404195 0.694080 0.028 Uiso 1 1 calc R U . . .
C35 C 0.77520(12) 0.75594(13) 0.60950(16) 0.0208(4) Uani 1 1 d . . . . .
H35 H 0.814641 0.739058 0.675277 0.025 Uiso 1 1 calc R U . . .
C2 C 0.26877(13) 0.58050(14) 0.86912(16) 0.0242(4) Uani 1 1 d . . . . .
H2 H 0.235493 0.568622 0.936991 0.029 Uiso 1 1 calc R U . . .
C24 C 0.04633(12) 0.41405(13) 0.40101(18) 0.0241(4) Uani 1 1 d . . . . .
H24 H 0.013118 0.415375 0.326184 0.029 Uiso 1 1 calc R U . . .
C37 C 0.88217(12) 0.88449(14) 0.55262(18) 0.0252(4) Uani 1 1 d . . . . .
H37A H 0.903832 0.902688 0.474663 0.038 Uiso 1 1 calc R U . . .
H37B H 0.925232 0.842746 0.595829 0.038 Uiso 1 1 calc R U . . .
H37C H 0.873012 0.942920 0.600147 0.038 Uiso 1 1 calc R U . . .
C21 C 0.09337(12) 0.55907(14) 0.22007(17) 0.0234(4) Uani 1 1 d . . . . .
H21 H 0.038376 0.527354 0.209044 0.028 Uiso 1 1 calc R U . . .
C25 C 0.02106(12) 0.35367(14) 0.49111(18) 0.0255(4) Uani 1 1 d . . . . .
H25 H -0.030291 0.315344 0.479320 0.031 Uiso 1 1 calc R U . . .
C20 C 0.11788(12) 0.62436(14) 0.13501(17) 0.0255(4) Uani 1 1 d . . . . .
H20 H 0.080553 0.636405 0.065371 0.031 Uiso 1 1 calc R U . . .

loop_
_atom_site_aniso_label
_atom_site_aniso_U_11
_atom_site_aniso_U_22
_atom_site_aniso_U_33
_atom_site_aniso_U_23
_atom_site_aniso_U_13
_atom_site_aniso_U_12
N2 0.0274(8) 0.0201(7) 0.0212(8) -0.0002(6) 0.0046(6) -0.0017(6)
C14 0.0232(8) 0.0129(8) 0.0153(8) 0.0013(6) 0.0009(6) 0.0012(6)
C5 0.0223(8) 0.0125(7) 0.0175(8) 0.0004(6) 0.0006(6) 0.0021(6)
C7 0.0237(9) 0.0151(8) 0.0148(8) -0.0015(6) -0.0008(6) 0.0004(6)
C6 0.0219(8) 0.0123(7) 0.0173(8) 0.0011(6) 0.0015(6) 0.0010(6)
C15 0.0223(8) 0.0118(7) 0.0180(8) 0.0006(6) 0.0010(6) 0.0004(6)
C13 0.0225(8) 0.0151(8) 0.0186(8) 0.0002(6) 0.0002(6) -0.0007(6)
C8 0.0205(8) 0.0133(7) 0.0181(8) 0.0007(6) 0.0002(6) 0.0010(6)
C22 0.0208(8) 0.0175(8) 0.0215(9) -0.0043(7) 0.0023(6) 0.0025(6)
C10 0.0225(8) 0.0141(8) 0.0201(8) 0.0012(6) 0.0024(6) -0.0002(6)
C31 0.0211(8) 0.0152(8) 0.0174(8) -0.0030(6) 0.0025(6) 0.0005(6)
C9 0.0222(8) 0.0128(7) 0.0164(8) 0.0013(6) 0.0008(6) 0.0019(6)
C29 0.0215(8) 0.0142(8) 0.0198(8) -0.0008(6) 0.0025(6) 0.0012(6)
C30 0.0230(8) 0.0142(8) 0.0194(8) 0.0002(6) 0.0032(6) 0.0019(6)
C16 0.0225(8) 0.0140(8) 0.0183(8) -0.0026(6) 0.0015(6) -0.0001(6)
C23 0.0195(8) 0.0169(8) 0.0230(9) -0.0034(7) 0.0033(6) 0.0014(6)
C17 0.0222(8) 0.0161(8) 0.0195(8) -0.0030(6) 0.0011(6) 0.0027(6)
C28 0.0210(8) 0.0155(8) 0.0222(9) -0.0026(7) 0.0049(6) 0.0007(6)
C36 0.0242(9) 0.0162(8) 0.0161(8) 0.0001(6) 0.0027(6) 0.0016(6)
C34 0.0199(8) 0.0178(8) 0.0229(9) -0.0038(7) 0.0039(7) -0.0001(6)
C12 0.0273(9) 0.0169(8) 0.0165(8) -0.0016(6) 0.0005(7) 0.0009(7)
C18 0.0230(9) 0.0179(8) 0.0212(9) -0.0022(7) 0.0008(7) 0.0008(6)
C4 0.0265(9) 0.0139(8) 0.0194(8) 0.0001(6) 0.0019(7) 0.0003(6)
C19 0.0281(9) 0.0206(9) 0.0202(8) 0.0011(7) 0.0020(7) 0.0032(7)
C11 0.0276(9) 0.0168(8) 0.0173(8) 0.0018(6) 0.0046(7) 0.0015(7)
C32 0.0233(9) 0.0175(8) 0.0187(8) -0.0002(7) 0.0010(6) 0.0012(7)
C33 0.0238(9) 0.0172(8) 0.0225(9) 0.0002(7) 0.0038(7) -0.0007(7)
C3 0.0315(10) 0.0181(8) 0.0162(8) -0.0010(7) 0.0018(7) 0.0015(7)
C26 0.0282(10) 0.0188(9) 0.0302(10) -0.0004(7) 0.0084(7) -0.0027(7)
C27 0.0249(9) 0.0189(9) 0.0256(9) -0.0017(7) 0.0053(7) -0.0001(7)
C35 0.0221(8) 0.0208(9) 0.0193(8) -0.0023(7) 0.0001(6) 0.0021(7)
C2 0.0320(10) 0.0222(9) 0.0189(9) -0.0005(7) 0.0065(7) -0.0007(7)
C24 0.0222(9) 0.0212(9) 0.0288(9) -0.0051(7) 0.0008(7) 0.0000(7)
C37 0.0222(9) 0.0242(9) 0.0291(10) -0.0017(8) 0.0007(7) -0.0027(7)
C21 0.0210(8) 0.0244(9) 0.0247(9) -0.0037(7) 0.0000(7) 0.0003(7)
C25 0.0230(9) 0.0197(9) 0.0344(10) -0.0053(8) 0.0057(7) -0.0036(7)
C20 0.0255(9) 0.0286(10) 0.0219(9) -0.0014(7) -0.0018(7) 0.0054(7)

loop_
_atom_type_symbol
_atom_type_description
_atom_type_scat_dispersion_real
_atom_type_scat_dispersion_imag
_atom_type_scat_source
C C 0.0181 0.0091 'International Tables Vol C Tables 4.2.6.8 and 6.1.1.4'
H H 0.0000 0.0000 'International Tables Vol C Tables 4.2.6.8 and 6.1.1.4'
N N 0.0311 0.0180 'International Tables Vol C Tables 4.2.6.8 and 6.1.1.4'

loop_
_exptl_crystal_face_index_h
_exptl_crystal_face_index_k
_exptl_crystal_face_index_l
_exptl_crystal_face_perp_dist
-10 0 0 0.1304
10 -1 0 0.1452
1 -7 4 0.2026
-2 -7 4 0.1889
3 7 3 0.1710
-8 4 -3 0.2147
8 -3 3 0.2065
-1 -5 6 0.1443
1 6 -5 0.1834
0 -1 -1 0.2073

loop_
_geom_angle_atom_site_label_1
_geom_angle_atom_site_label_2
_geom_angle_atom_site_label_3
_geom_angle
_geom_angle_site_symmetry_1
_geom_angle_site_symmetry_3
_geom_angle_publ_flag
C2 N2 C30 118.82(16) . . ?
C13 C14 C15 122.38(16) . . ?
C13 C14 C9 117.45(15) . . ?
C9 C14 C15 120.01(15) . . ?
C30 C5 C6 119.59(15) . . ?
C4 C5 C6 122.64(16) . . ?
C4 C5 C30 117.70(16) . . ?
C6 C7 H7 118.6 . . ?
C8 C7 H7 118.6 . . ?
C8 C7 C6 122.89(15) . . ?
C7 C6 C5 121.14(15) . . ?
C15 C6 C5 119.23(15) . . ?
C15 C6 C7 119.62(15) . . ?
C14 C15 C16 123.36(15) . . ?
C6 C15 C14 117.70(15) . . ?
C6 C15 C16 118.78(15) . . ?
C14 C13 H13 119.2 . . ?
C12 C13 C14 121.64(16) . . ?
C12 C13 H13 119.2 . . ?
C7 C8 C31 119.47(15) . . ?
C7 C8 C9 118.79(16) . . ?
C9 C8 C31 121.71(15) . . ?
C17 C22 C23 119.13(16) . . ?
C21 C22 C23 122.14(16) . . ?
C21 C22 C17 118.70(17) . . ?
C9 C10 H10 119.4 . . ?
C11 C10 H10 119.4 . . ?
C11 C10 C9 121.19(16) . . ?
C36 C31 C8 120.39(15) . . ?
C36 C31 C32 117.94(16) . . ?
C32 C31 C8 121.60(15) . . ?
C14 C9 C8 119.27(15) . . ?
C10 C9 C14 119.37(15) . . ?
C10 C9 C8 121.28(16) . . ?
C30 C29 C28 123.25(15) . . ?
C16 C29 C30 117.99(15) . . ?
C16 C29 C28 118.68(15) . . ?
N2 C30 C5 121.29(16) . . ?
N2 C30 C29 118.61(16) . . ?
C5 C30 C29 119.74(15) . . ?
C15 C16 C17 122.62(15) . . ?
C29 C16 C15 119.31(15) . . ?
C29 C16 C17 117.79(16) . . ?
C28 C23 C22 119.16(16) . . ?
C24 C23 C22 121.55(16) . . ?
C24 C23 C28 119.27(17) . . ?
C22 C17 C16 120.22(16) . . ?
C22 C17 C18 118.40(16) . . ?
C18 C17 C16 120.76(16) . . ?
C23 C28 C29 119.57(16) . . ?
C27 C28 C29 121.89(16) . . ?
C27 C28 C23 118.23(16) . . ?
C31 C36 H36 119.5 . . ?
C35 C36 C31 121.03(16) . . ?
C35 C36 H36 119.5 . . ?
C33 C34 C37 121.18(16) . . ?
C35 C34 C33 118.07(16) . . ?
C35 C34 C37 120.75(16) . . ?
C13 C12 H12 119.8 . . ?
C13 C12 C11 120.48(16) . . ?
C11 C12 H12 119.8 . . ?
C17 C18 H18 119.2 . . ?
C19 C18 C17 121.64(17) . . ?
C19 C18 H18 119.2 . . ?
C5 C4 H4 119.8 . . ?
C3 C4 C5 120.38(17) . . ?
C3 C4 H4 119.8 . . ?
C18 C19 H19 120.1 . . ?
C18 C19 C20 119.81(17) . . ?
C20 C19 H19 120.1 . . ?
C10 C11 C12 119.62(16) . . ?
C10 C11 H11 120.2 . . ?
C12 C11 H11 120.2 . . ?
C31 C32 H32 119.6 . . ?
C33 C32 C31 120.83(16) . . ?
C33 C32 H32 119.6 . . ?
C34 C33 H33 119.5 . . ?
C32 C33 C34 121.08(17) . . ?
C32 C33 H33 119.5 . . ?
C4 C3 H3 121.0 . . ?
C4 C3 C2 117.91(16) . . ?
C2 C3 H3 121.0 . . ?
C27 C26 H26 119.8 . . ?
C27 C26 C25 120.41(18) . . ?
C25 C26 H26 119.8 . . ?
C28 C27 H27 119.4 . . ?
C26 C27 C28 121.15(18) . . ?
C26 C27 H27 119.4 . . ?
C36 C35 C34 121.06(16) . . ?
C36 C35 H35 119.5 . . ?
C34 C35 H35 119.5 . . ?
N2 C2 C3 123.90(17) . . ?
N2 C2 H2 118.0 . . ?
C3 C2 H2 118.0 . . ?
C23 C24 H24 119.5 . . ?
C25 C24 C23 121.09(18) . . ?
C25 C24 H24 119.5 . . ?
C34 C37 H37A 109.5 . . ?
C34 C37 H37B 109.5 . . ?
C34 C37 H37C 109.5 . . ?
H37A C37 H37B 109.5 . . ?
H37A C37 H37C 109.5 . . ?
H37B C37 H37C 109.5 . . ?
C22 C21 H21 119.3 . . ?
C20 C21 C22 121.49(17) . . ?
C20 C21 H21 119.3 . . ?
C26 C25 H25 120.2 . . ?
C24 C25 C26 119.69(17) . . ?
C24 C25 H25 120.2 . . ?
C19 C20 H20 120.1 . . ?
C21 C20 C19 119.78(17) . . ?
C21 C20 H20 120.1 . . ?

loop_
_geom_bond_atom_site_label_1
_geom_bond_atom_site_label_2
_geom_bond_distance
_geom_bond_site_symmetry_2
_geom_bond_publ_flag
N2 C30 1.360(2) . ?
N2 C2 1.326(2) . ?
C14 C15 1.452(2) . ?
C14 C13 1.420(2) . ?
C14 C9 1.427(2) . ?
C5 C6 1.451(2) . ?
C5 C30 1.421(2) . ?
C5 C4 1.405(2) . ?
C7 H7 0.9500 . ?
C7 C6 1.422(2) . ?
C7 C8 1.365(2) . ?
C6 C15 1.404(2) . ?
C15 C16 1.458(2) . ?
C13 H13 0.9500 . ?
C13 C12 1.369(2) . ?
C8 C31 1.491(2) . ?
C8 C9 1.439(2) . ?
C22 C23 1.457(3) . ?
C22 C17 1.412(2) . ?
C22 C21 1.412(2) . ?
C10 H10 0.9500 . ?
C10 C9 1.416(2) . ?
C10 C11 1.372(2) . ?
C31 C36 1.394(2) . ?
C31 C32 1.400(2) . ?
C29 C30 1.457(2) . ?
C29 C16 1.396(2) . ?
C29 C28 1.469(2) . ?
C16 C17 1.466(2) . ?
C23 C28 1.416(2) . ?
C23 C24 1.412(2) . ?
C17 C18 1.413(3) . ?
C28 C27 1.413(3) . ?
C36 H36 0.9500 . ?
C36 C35 1.392(2) . ?
C34 C33 1.394(3) . ?
C34 C35 1.392(3) . ?
C34 C37 1.507(2) . ?
C12 H12 0.9500 . ?
C12 C11 1.405(3) . ?
C18 H18 0.9500 . ?
C18 C19 1.375(2) . ?
C4 H4 0.9500 . ?
C4 C3 1.373(2) . ?
C19 H19 0.9500 . ?
C19 C20 1.397(3) . ?
C11 H11 0.9500 . ?
C32 H32 0.9500 . ?
C32 C33 1.391(2) . ?
C33 H33 0.9500 . ?
C3 H3 0.9500 . ?
C3 C2 1.397(3) . ?
C26 H26 0.9500 . ?
C26 C27 1.380(3) . ?
C26 C25 1.394(3) . ?
C27 H27 0.9500 . ?
C35 H35 0.9500 . ?
C2 H2 0.9500 . ?
C24 H24 0.9500 . ?
C24 C25 1.378(3) . ?
C37 H37A 0.9800 . ?
C37 H37B 0.9800 . ?
C37 H37C 0.9800 . ?
C21 H21 0.9500 . ?
C21 C20 1.376(3) . ?
C25 H25 0.9500 . ?
C20 H20 0.9500 . ?

loop_
_geom_torsion_atom_site_label_1
_geom_torsion_atom_site_label_2
_geom_torsion_atom_site_label_3
_geom_torsion_atom_site_label_4
_geom_torsion
_geom_torsion_site_symmetry_1
_geom_torsion_site_symmetry_2
_geom_torsion_site_symmetry_3
_geom_torsion_site_symmetry_4
_geom_torsion_publ_flag
C14 C15 C16 C29 150.01(16) . . . . ?
C14 C15 C16 C17 -36.3(2) . . . . ?
C14 C13 C12 C11 1.5(3) . . . . ?
C5 C6 C15 C14 -167.33(15) . . . . ?
C5 C6 C15 C16 8.3(2) . . . . ?
C5 C4 C3 C2 0.2(3) . . . . ?
C7 C6 C15 C14 13.4(2) . . . . ?
C7 C6 C15 C16 -171.00(15) . . . . ?
C7 C8 C31 C36 49.4(2) . . . . ?
C7 C8 C31 C32 -127.61(18) . . . . ?
C7 C8 C9 C14 6.5(2) . . . . ?
C7 C8 C9 C10 -170.25(16) . . . . ?
C6 C5 C30 N2 177.32(15) . . . . ?
C6 C5 C30 C29 -9.7(2) . . . . ?
C6 C5 C4 C3 -177.16(16) . . . . ?
C6 C7 C8 C31 175.49(15) . . . . ?
C6 C7 C8 C9 -6.6(3) . . . . ?
C6 C15 C16 C29 -25.3(2) . . . . ?
C6 C15 C16 C17 148.39(16) . . . . ?
C15 C14 C13 C12 179.35(16) . . . . ?
C15 C14 C9 C8 3.5(2) . . . . ?
C15 C14 C9 C10 -179.72(15) . . . . ?
C15 C16 C17 C22 168.57(16) . . . . ?
C15 C16 C17 C18 -20.6(2) . . . . ?
C13 C14 C15 C6 161.96(16) . . . . ?
C13 C14 C15 C16 -13.4(3) . . . . ?
C13 C14 C9 C8 -172.05(15) . . . . ?
C13 C14 C9 C10 4.7(2) . . . . ?
C13 C12 C11 C10 2.7(3) . . . . ?
C8 C7 C6 C5 177.15(16) . . . . ?
C8 C7 C6 C15 -3.6(3) . . . . ?
C8 C31 C36 C35 -176.82(16) . . . . ?
C8 C31 C32 C33 177.09(16) . . . . ?
C22 C23 C28 C29 -3.7(2) . . . . ?
C22 C23 C28 C27 -177.38(16) . . . . ?
C22 C23 C24 C25 179.99(17) . . . . ?
C22 C17 C18 C19 -3.6(3) . . . . ?
C22 C21 C20 C19 -1.3(3) . . . . ?
C31 C8 C9 C14 -175.69(15) . . . . ?
C31 C8 C9 C10 7.6(2) . . . . ?
C31 C36 C35 C34 -0.4(3) . . . . ?
C31 C32 C33 C34 -0.3(3) . . . . ?
C9 C14 C15 C6 -13.4(2) . . . . ?
C9 C14 C15 C16 171.25(15) . . . . ?
C9 C14 C13 C12 -5.2(2) . . . . ?
C9 C8 C31 C36 -128.46(18) . . . . ?
C9 C8 C31 C32 54.6(2) . . . . ?
C9 C10 C11 C12 -3.1(3) . . . . ?
C29 C16 C17 C22 -17.6(2) . . . . ?
C29 C16 C17 C18 153.22(17) . . . . ?
C29 C28 C27 C26 -176.73(16) . . . . ?
C30 N2 C2 C3 0.3(3) . . . . ?
C30 C5 C6 C7 -171.95(15) . . . . ?
C30 C5 C6 C15 8.8(2) . . . . ?
C30 C5 C4 C3 -0.2(2) . . . . ?
C30 C29 C16 C15 24.3(2) . . . . ?
C30 C29 C16 C17 -149.73(15) . . . . ?
C30 C29 C28 C23 159.80(16) . . . . ?
C30 C29 C28 C27 -26.7(3) . . . . ?
C16 C29 C30 N2 166.24(16) . . . . ?
C16 C29 C30 C5 -7.0(2) . . . . ?
C16 C29 C28 C23 -16.7(2) . . . . ?
C16 C29 C28 C27 156.76(17) . . . . ?
C16 C17 C18 C19 -174.59(16) . . . . ?
C23 C22 C17 C16 -2.6(2) . . . . ?
C23 C22 C17 C18 -173.65(16) . . . . ?
C23 C22 C21 C20 175.93(17) . . . . ?
C23 C28 C27 C26 -3.2(3) . . . . ?
C23 C24 C25 C26 -2.1(3) . . . . ?
C17 C22 C23 C28 13.1(2) . . . . ?
C17 C22 C23 C24 -168.41(16) . . . . ?
C17 C22 C21 C20 -2.5(3) . . . . ?
C17 C18 C19 C20 -0.1(3) . . . . ?
C28 C29 C30 N2 -10.3(3) . . . . ?
C28 C29 C30 C5 176.52(15) . . . . ?
C28 C29 C16 C15 -159.01(15) . . . . ?
C28 C29 C16 C17 27.0(2) . . . . ?
C28 C23 C24 C25 -1.5(3) . . . . ?
C36 C31 C32 C33 0.1(3) . . . . ?
C18 C19 C20 C21 2.6(3) . . . . ?
C4 C5 C6 C7 5.0(3) . . . . ?
C4 C5 C6 C15 -174.31(16) . . . . ?
C4 C5 C30 N2 0.3(2) . . . . ?
C4 C5 C30 C29 173.27(15) . . . . ?
C4 C3 C2 N2 -0.2(3) . . . . ?
C11 C10 C9 C14 -0.7(2) . . . . ?
C11 C10 C9 C8 176.04(16) . . . . ?
C32 C31 C36 C35 0.3(2) . . . . ?
C33 C34 C35 C36 0.2(3) . . . . ?
C27 C26 C25 C24 3.1(3) . . . . ?
C35 C34 C33 C32 0.2(3) . . . . ?
C2 N2 C30 C5 -0.3(3) . . . . ?
C2 N2 C30 C29 -173.40(16) . . . . ?
C24 C23 C28 C29 177.76(15) . . . . ?
C24 C23 C28 C27 4.1(2) . . . . ?
C37 C34 C33 C32 179.64(16) . . . . ?
C37 C34 C35 C36 -179.33(16) . . . . ?
C21 C22 C23 C28 -165.31(17) . . . . ?
C21 C22 C23 C24 13.2(3) . . . . ?
C21 C22 C17 C16 175.82(16) . . . . ?
C21 C22 C17 C18 4.8(2) . . . . ?
C25 C26 C27 C28 -0.4(3) . . . . ?

loop_
_exptl_oxdiff_crystal_face_indexfrac_h
_exptl_oxdiff_crystal_face_indexfrac_k
_exptl_oxdiff_crystal_face_indexfrac_l
_exptl_oxdiff_crystal_face_x
_exptl_oxdiff_crystal_face_y
_exptl_oxdiff_crystal_face_z
-9.8945 -0.0313 -0.0974 -0.4064 -0.8523 0.3292
9.8949 -0.5542 -0.1699 0.4157 0.8723 -0.2575
1.4248 -6.8742 4.4549 -0.6970 0.6593 0.2821
-1.7133 -6.9745 4.4342 -0.8303 0.3941 0.3940
2.9718 7.3822 3.3652 0.0085 0.0039 -1.0000
-7.6006 3.7116 -3.2224 0.1820 -0.9755 0.1237
7.6772 -3.3723 3.3493 -0.1810 0.9694 -0.1659
-1.0400 -5.4777 5.7079 -0.8931 0.4245 0.1490
1.2365 5.9356 -5.3868 0.8813 -0.4188 -0.2190
-0.0002 -1.0000 -1.0008 0.0779 0.0123 0.1593
